data_2222358
loop_
_publ_author_name
'Yin, Shaohong'
'Cui, Yu'
'Wu, Guangpu'
'You, Qi'
'Sun, Guoxin'

_publ_section_title
;
 <i>N</i>,<i>N</i>'-Dimethyl-<i>N</i>,<i>N</i>'-diphenyl-3-oxapentanediamide
;
_journal_coeditor_code HK2708
_journal_issue 7
_journal_name_full 'Acta Crystallographica Section E'
_journal_page_first o1654
_journal_paper_doi 10.1107/S1600536809022806
_journal_volume 65
_journal_year 2009
_chemical_formula_iupac 'C18 H20 N2 O3'
_chemical_formula_moiety 'C18 H20 N2 O3'
_chemical_formula_sum 'C18 H20 N2 O3'
_chemical_formula_weight 312.36
_chemical_name_systematic
;
<i>N</i>,<i>N</i>'-Dimethyl-<i>N</i>,<i>N</i>'-diphenyl-3-oxapentanediamide
;
_space_group_IT_number 14
_symmetry_cell_setting monoclinic
_symmetry_space_group_name_Hall '-P 2yn'
_symmetry_space_group_name_H-M 'P 1 21/n 1'
_atom_sites_solution_hydrogens geom
_atom_sites_solution_primary direct
_atom_sites_solution_secondary difmap
_cell_angle_alpha 90.00
_cell_angle_beta 102.8970(10)
_cell_angle_gamma 90.00
_cell_formula_units_Z 4
_cell_length_a 10.7607(11)
_cell_length_b 10.7552(12)
_cell_length_c 14.7054(14)
_cell_measurement_reflns_used 1991
_cell_measurement_temperature 298(2)
_cell_measurement_theta_max 21.606
_cell_measurement_theta_min 2.65
_cell_volume 1659.0(3)
_computing_cell_refinement 'SAINT (Bruker, 2001)'
_computing_data_collection 'SMART (Bruker, 2001)'
_computing_data_reduction 'SAINT (Bruker, 2001)'
_computing_molecular_graphics 'SHELXTL (Sheldrick, 2008)'
_computing_publication_material 'SHELXTL (Sheldrick, 2008)'
_computing_structure_refinement 'SHELXS97 (Sheldrick, 2008)'
_computing_structure_solution 'SHELXS97 (Sheldrick, 2008)'
_diffrn_ambient_temperature 298(2)
_diffrn_measured_fraction_theta_full 0.993
_diffrn_measured_fraction_theta_max 0.993
_diffrn_measurement_device_type 'Bruker SMART CCD area-detector'
_diffrn_measurement_method '\f and \w'
_diffrn_radiation_monochromator graphite
_diffrn_radiation_source 'fine-focus sealed tube'
_diffrn_radiation_type MoK\a
_diffrn_radiation_wavelength 0.71073
_diffrn_reflns_av_R_equivalents 0.0820
_diffrn_reflns_av_sigmaI/netI 0.0871
_diffrn_reflns_limit_h_max 12
_diffrn_reflns_limit_h_min -12
_diffrn_reflns_limit_k_max 12
_diffrn_reflns_limit_k_min -12
_diffrn_reflns_limit_l_max 17
_diffrn_reflns_limit_l_min -13
_diffrn_reflns_number 8254
_diffrn_reflns_theta_full 25.01
_diffrn_reflns_theta_max 25.01
_diffrn_reflns_theta_min 2.13
_exptl_absorpt_coefficient_mu 0.086
_exptl_absorpt_correction_T_max 0.9648
_exptl_absorpt_correction_T_min 0.9591
_exptl_absorpt_correction_type multi-scan
_exptl_absorpt_process_details '(SADABS; Sheldrick, 1996)'
_exptl_crystal_colour yellow
_exptl_crystal_density_diffrn 1.251
_exptl_crystal_density_method 'not measured'
_exptl_crystal_description block
_exptl_crystal_F_000 664
_exptl_crystal_size_max 0.49
_exptl_crystal_size_mid 0.48
_exptl_crystal_size_min 0.42
_refine_diff_density_max 0.176
_refine_diff_density_min -0.169
_refine_ls_extinction_coef 0.090(9)
_refine_ls_extinction_expression Fc^*^=kFc[1+0.001xFc^2^\l^3^/sin(2\q)]^-1/4^
_refine_ls_extinction_method 'SHELXS97 (Sheldrick, 2008)'
_refine_ls_goodness_of_fit_ref 1.039
_refine_ls_hydrogen_treatment constr
_refine_ls_matrix_type full
_refine_ls_number_parameters 209
_refine_ls_number_reflns 2897
_refine_ls_number_restraints 0
_refine_ls_restrained_S_all 1.039
_refine_ls_R_factor_all 0.1024
_refine_ls_R_factor_gt 0.0487
_refine_ls_shift/su_max 0.000
_refine_ls_shift/su_mean 0.000
_refine_ls_structure_factor_coef Fsqd
_refine_ls_weighting_details 'calc w=1/[\s^2^(Fo^2^)+(0.0598P)^2^+0.3091P] where P=(Fo^2^+2Fc^2^)/3'
_refine_ls_weighting_scheme calc
_refine_ls_wR_factor_gt 0.1169
_refine_ls_wR_factor_ref 0.1593
_reflns_number_gt 1644
_reflns_number_total 2897
_reflns_threshold_expression I>2\s(I)
_cod_data_source_file hk2708.cif
_cod_data_source_block I
_cod_original_sg_symbol_H-M 'P 21/n'
_cod_database_code 2222358
_cod_database_fobs_code 2222358

loop_
_symmetry_equiv_pos_as_xyz
'x, y, z'
'-x+1/2, y+1/2, -z+1/2'
'-x, -y, -z'
'x-1/2, -y-1/2, z-1/2'

loop_
_atom_site_type_symbol
_atom_site_label
_atom_site_fract_x
_atom_site_fract_y
_atom_site_fract_z
_atom_site_U_iso_or_equiv
_atom_site_adp_type
_atom_site_calc_flag
_atom_site_refinement_flags
_atom_site_occupancy
_atom_site_disorder_assembly
_atom_site_disorder_group
O O1 0.95256(18) 0.09798(18) 0.10834(12) 0.0572(6) Uani d . 1 . .
O O2 0.5541(2) -0.1836(2) 0.01992(14) 0.0863(8) Uani d . 1 . .
O O3 0.7658(2) -0.05186(17) 0.01250(12) 0.0628(6) Uani d . 1 . .
N N1 0.94306(19) 0.2313(2) -0.01069(13) 0.0462(6) Uani d . 1 . .
N N2 0.5968(2) -0.1632(2) 0.17586(15) 0.0557(7) Uani d . 1 . .
C C1 0.7998(3) 0.0548(3) -0.03176(18) 0.0650(9) Uani d . 1 . .
H H1A 0.7254 0.1077 -0.0500 0.078 Uiso calc R 1 . .
H H1B 0.8257 0.0297 -0.0881 0.078 Uiso calc R 1 . .
C C2 0.9057(2) 0.1288(2) 0.02810(16) 0.0446(7) Uani d . 1 . .
C C3 1.0382(3) 0.3113(3) 0.0461(2) 0.0702(9) Uani d . 1 . .
H H3A 1.0361 0.3012 0.1106 0.105 Uiso calc R 1 . .
H H3B 1.0202 0.3963 0.0281 0.105 Uiso calc R 1 . .
H H3C 1.1211 0.2892 0.0373 0.105 Uiso calc R 1 . .
C C4 0.9035(2) 0.2600(2) -0.10801(16) 0.0441(7) Uani d . 1 . .
C C5 0.8270(3) 0.3608(3) -0.1366(2) 0.0569(8) Uani d . 1 . .
H H5 0.7985 0.4094 -0.0931 0.068 Uiso calc R 1 . .
C C6 0.7922(3) 0.3901(3) -0.2303(2) 0.0705(9) Uani d . 1 . .
H H6 0.7404 0.4587 -0.2496 0.085 Uiso calc R 1 . .
C C7 0.8333(3) 0.3192(3) -0.2946(2) 0.0664(9) Uani d . 1 . .
H H7 0.8093 0.3393 -0.3576 0.080 Uiso calc R 1 . .
C C8 0.9092(3) 0.2192(3) -0.26665(19) 0.0607(8) Uani d . 1 . .
H H8 0.9370 0.1708 -0.3107 0.073 Uiso calc R 1 . .
C C9 0.9458(3) 0.1887(3) -0.17269(18) 0.0527(7) Uani d . 1 . .
H H9 0.9985 0.1207 -0.1536 0.063 Uiso calc R 1 . .
C C10 0.7034(3) -0.0267(3) 0.08526(18) 0.0586(8) Uani d . 1 . .
H H10A 0.6570 0.0510 0.0734 0.070 Uiso calc R 1 . .
H H10B 0.7655 -0.0194 0.1440 0.070 Uiso calc R 1 . .
C C11 0.6129(3) -0.1313(3) 0.09046(19) 0.0546(8) Uani d . 1 . .
C C12 0.5068(3) -0.2618(3) 0.1840(2) 0.0853(11) Uani d . 1 . .
H H12A 0.4299 -0.2257 0.1951 0.128 Uiso calc R 1 . .
H H12B 0.5438 -0.3154 0.2350 0.128 Uiso calc R 1 . .
H H12C 0.4873 -0.3090 0.1272 0.128 Uiso calc R 1 . .
C C13 0.6656(2) -0.1065(3) 0.26044(17) 0.0462(7) Uani d . 1 . .
C C14 0.6387(3) 0.0131(3) 0.2830(2) 0.0600(8) Uani d . 1 . .
H H14 0.5744 0.0576 0.2437 0.072 Uiso calc R 1 . .
C C15 0.7064(3) 0.0669(3) 0.3633(2) 0.0710(9) Uani d . 1 . .
H H15 0.6894 0.1485 0.3775 0.085 Uiso calc R 1 . .
C C16 0.7991(3) 0.0009(4) 0.4227(2) 0.0725(10) Uani d . 1 . .
H H16 0.8451 0.0376 0.4772 0.087 Uiso calc R 1 . .
C C17 0.8238(3) -0.1183(3) 0.4018(2) 0.0695(9) Uani d . 1 . .
H H17 0.8863 -0.1634 0.4424 0.083 Uiso calc R 1 . .
C C18 0.7570(3) -0.1728(3) 0.32081(19) 0.0571(8) Uani d . 1 . .
H H18 0.7739 -0.2546 0.3071 0.069 Uiso calc R 1 . .

loop_
_atom_site_aniso_label
_atom_site_aniso_U_11
_atom_site_aniso_U_22
_atom_site_aniso_U_33
_atom_site_aniso_U_12
_atom_site_aniso_U_13
_atom_site_aniso_U_23
O1 0.0702(13) 0.0581(13) 0.0402(11) -0.0074(10) 0.0056(9) 0.0084(9)
O2 0.1040(18) 0.0934(18) 0.0524(13) -0.0513(15) -0.0021(12) 0.0040(11)
O3 0.0947(16) 0.0526(12) 0.0479(11) -0.0247(11) 0.0302(10) -0.0064(9)
N1 0.0509(13) 0.0468(14) 0.0388(12) -0.0111(11) 0.0058(9) 0.0034(10)
N2 0.0516(14) 0.0659(16) 0.0478(14) -0.0184(12) 0.0072(10) 0.0103(11)
C1 0.083(2) 0.067(2) 0.0435(16) -0.0325(18) 0.0119(15) 0.0048(14)
C2 0.0552(16) 0.0431(16) 0.0366(14) -0.0029(14) 0.0128(12) 0.0022(12)
C3 0.079(2) 0.072(2) 0.0536(18) -0.0309(18) 0.0008(15) 0.0019(15)
C4 0.0427(14) 0.0477(17) 0.0411(14) -0.0096(13) 0.0076(11) 0.0079(12)
C5 0.0528(17) 0.0564(19) 0.0620(18) 0.0019(15) 0.0139(13) 0.0108(15)
C6 0.060(2) 0.077(2) 0.071(2) 0.0115(18) 0.0072(16) 0.0285(18)
C7 0.063(2) 0.080(2) 0.0493(18) -0.0150(19) -0.0014(15) 0.0205(17)
C8 0.072(2) 0.066(2) 0.0464(16) -0.0141(18) 0.0179(14) 0.0011(15)
C9 0.0584(17) 0.0523(18) 0.0487(16) -0.0005(14) 0.0145(13) 0.0074(13)
C10 0.077(2) 0.0569(19) 0.0455(16) -0.0217(16) 0.0215(14) -0.0025(13)
C11 0.0559(17) 0.0565(19) 0.0474(16) -0.0150(15) 0.0026(13) 0.0071(14)
C12 0.079(2) 0.103(3) 0.072(2) -0.045(2) 0.0125(17) 0.0183(19)
C13 0.0412(15) 0.0555(18) 0.0448(15) -0.0020(13) 0.0157(12) 0.0087(13)
C14 0.0534(18) 0.066(2) 0.0649(19) 0.0166(16) 0.0217(15) 0.0113(16)
C15 0.087(3) 0.066(2) 0.069(2) 0.0054(19) 0.037(2) -0.0047(18)
C16 0.084(2) 0.086(3) 0.0507(18) -0.010(2) 0.0202(17) -0.0075(18)
C17 0.069(2) 0.085(3) 0.0507(18) 0.0095(19) 0.0052(15) 0.0092(17)
C18 0.0613(18) 0.0565(19) 0.0524(17) 0.0149(15) 0.0100(14) 0.0088(14)

loop_
_atom_type_symbol
_atom_type_description
_atom_type_scat_dispersion_real
_atom_type_scat_dispersion_imag
_atom_type_scat_source
C C 0.0033 0.0016 'International Tables Vol C Tables 4.2.6.8 and 6.1.1.4'
H H 0.0000 0.0000 'International Tables Vol C Tables 4.2.6.8 and 6.1.1.4'
N N 0.0061 0.0033 'International Tables Vol C Tables 4.2.6.8 and 6.1.1.4'
O O 0.0106 0.0060 'International Tables Vol C Tables 4.2.6.8 and 6.1.1.4'

loop_
_geom_angle_atom_site_label_1
_geom_angle_atom_site_label_2
_geom_angle_atom_site_label_3
_geom_angle_site_symmetry_1
_geom_angle_site_symmetry_3
_geom_angle
_geom_angle_publ_flag
C1 O3 C10 . . 114.3(2) ?
C2 N1 C4 . . 123.4(2) ?
C2 N1 C3 . . 118.8(2) ?
C4 N1 C3 . . 117.5(2) ?
C11 N2 C13 . . 123.4(2) ?
C11 N2 C12 . . 119.1(2) ?
C13 N2 C12 . . 117.5(2) ?
O3 C1 C2 . . 113.7(2) ?
O3 C1 H1A . . 108.8 ?
C2 C1 H1A . . 108.8 ?
O3 C1 H1B . . 108.8 ?
C2 C1 H1B . . 108.8 ?
H1A C1 H1B . . 107.7 ?
O1 C2 N1 . . 122.4(2) ?
O1 C2 C1 . . 121.2(2) ?
N1 C2 C1 . . 116.5(2) ?
N1 C3 H3A . . 109.5 ?
N1 C3 H3B . . 109.5 ?
H3A C3 H3B . . 109.5 ?
N1 C3 H3C . . 109.5 ?
H3A C3 H3C . . 109.5 ?
H3B C3 H3C . . 109.5 ?
C5 C4 C9 . . 119.8(2) ?
C5 C4 N1 . . 120.1(2) ?
C9 C4 N1 . . 120.0(2) ?
C4 C5 C6 . . 119.8(3) ?
C4 C5 H5 . . 120.1 ?
C6 C5 H5 . . 120.1 ?
C7 C6 C5 . . 120.5(3) ?
C7 C6 H6 . . 119.7 ?
C5 C6 H6 . . 119.7 ?
C8 C7 C6 . . 119.9(3) ?
C8 C7 H7 . . 120.0 ?
C6 C7 H7 . . 120.0 ?
C7 C8 C9 . . 120.4(3) ?
C7 C8 H8 . . 119.8 ?
C9 C8 H8 . . 119.8 ?
C4 C9 C8 . . 119.5(3) ?
C4 C9 H9 . . 120.2 ?
C8 C9 H9 . . 120.2 ?
O3 C10 C11 . . 108.6(2) ?
O3 C10 H10A . . 110.0 ?
C11 C10 H10A . . 110.0 ?
O3 C10 H10B . . 110.0 ?
C11 C10 H10B . . 110.0 ?
H10A C10 H10B . . 108.3 ?
O2 C11 N2 . . 121.5(3) ?
O2 C11 C10 . . 121.3(2) ?
N2 C11 C10 . . 117.2(2) ?
N2 C12 H12A . . 109.5 ?
N2 C12 H12B . . 109.5 ?
H12A C12 H12B . . 109.5 ?
N2 C12 H12C . . 109.5 ?
H12A C12 H12C . . 109.5 ?
H12B C12 H12C . . 109.5 ?
C18 C13 C14 . . 119.3(3) ?
C18 C13 N2 . . 119.9(3) ?
C14 C13 N2 . . 120.8(2) ?
C15 C14 C13 . . 120.2(3) ?
C15 C14 H14 . . 119.9 ?
C13 C14 H14 . . 119.9 ?
C16 C15 C14 . . 120.2(3) ?
C16 C15 H15 . . 119.9 ?
C14 C15 H15 . . 119.9 ?
C17 C16 C15 . . 119.8(3) ?
C17 C16 H16 . . 120.1 ?
C15 C16 H16 . . 120.1 ?
C16 C17 C18 . . 120.4(3) ?
C16 C17 H17 . . 119.8 ?
C18 C17 H17 . . 119.8 ?
C13 C18 C17 . . 120.0(3) ?
C13 C18 H18 . . 120.0 ?
C17 C18 H18 . . 120.0 ?

loop_
_geom_bond_atom_site_label_1
_geom_bond_atom_site_label_2
_geom_bond_site_symmetry_2
_geom_bond_distance
_geom_bond_publ_flag
O1 C2 . 1.221(3) ?
O2 C11 . 1.225(3) ?
O3 C1 . 1.407(3) ?
O3 C10 . 1.410(3) ?
N1 C2 . 1.343(3) ?
N1 C4 . 1.433(3) ?
N1 C3 . 1.450(3) ?
N2 C11 . 1.350(3) ?
N2 C13 . 1.434(3) ?
N2 C12 . 1.459(4) ?
C1 C2 . 1.504(4) ?
C1 H1A . 0.9700 ?
C1 H1B . 0.9700 ?
C3 H3A . 0.9600 ?
C3 H3B . 0.9600 ?
C3 H3C . 0.9600 ?
C4 C5 . 1.370(4) ?
C4 C9 . 1.376(4) ?
C5 C6 . 1.381(4) ?
C5 H5 . 0.9300 ?
C6 C7 . 1.363(4) ?
C6 H6 . 0.9300 ?
C7 C8 . 1.358(4) ?
C7 H7 . 0.9300 ?
C8 C9 . 1.389(4) ?
C8 H8 . 0.9300 ?
C9 H9 . 0.9300 ?
C10 C11 . 1.501(4) ?
C10 H10A . 0.9700 ?
C10 H10B . 0.9700 ?
C12 H12A . 0.9600 ?
C12 H12B . 0.9600 ?
C12 H12C . 0.9600 ?
C13 C18 . 1.369(4) ?
C13 C14 . 1.376(4) ?
C14 C15 . 1.369(4) ?
C14 H14 . 0.9300 ?
C15 C16 . 1.368(4) ?
C15 H15 . 0.9300 ?
C16 C17 . 1.359(5) ?
C16 H16 . 0.9300 ?
C17 C18 . 1.377(4) ?
C17 H17 . 0.9300 ?
C18 H18 . 0.9300 ?

loop_
_geom_hbond_atom_site_label_D
_geom_hbond_atom_site_label_H
_geom_hbond_atom_site_label_A
_geom_hbond_site_symmetry_A
_geom_hbond_distance_DH
_geom_hbond_distance_HA
_geom_hbond_distance_DA
_geom_hbond_angle_DHA
_geom_hbond_publ_flag
C3 H3A O1 . 0.96 2.36 2.707(3) 101 yes
C7 H7 O3 2_654 0.93 2.53 3.436(3) 165 yes
C9 H9 O1 3_755 0.93 2.47 3.337(3) 155 yes
C10 H10B O1 . 0.97 2.53 2.949(3) 106 yes
C12 H12B O1 2_645 0.96 2.48 3.346(3) 151 yes
C12 H12C O2 . 0.96 2.31 2.709(3) 104 yes
C17 H17 O2 4_656 0.93 2.52 3.432(3) 167 yes

loop_
_geom_torsion_atom_site_label_1
_geom_torsion_atom_site_label_2
_geom_torsion_atom_site_label_3
_geom_torsion_atom_site_label_4
_geom_torsion_site_symmetry_1
_geom_torsion_site_symmetry_2
_geom_torsion_site_symmetry_3
_geom_torsion_site_symmetry_4
_geom_torsion
_geom_torsion_publ_flag
C10 O3 C1 C2 . . . . 70.1(3) ?
C4 N1 C2 O1 . . . . 170.6(2) ?
C3 N1 C2 O1 . . . . -2.9(4) ?
C4 N1 C2 C1 . . . . -11.0(4) ?
C3 N1 C2 C1 . . . . 175.4(3) ?
O3 C1 C2 O1 . . . . -2.1(4) ?
O3 C1 C2 N1 . . . . 179.5(2) ?
C2 N1 C4 C5 . . . . 113.5(3) ?
C3 N1 C4 C5 . . . . -72.9(3) ?
C2 N1 C4 C9 . . . . -68.7(3) ?
C3 N1 C4 C9 . . . . 104.9(3) ?
C9 C4 C5 C6 . . . . 0.3(4) ?
N1 C4 C5 C6 . . . . 178.1(2) ?
C4 C5 C6 C7 . . . . 0.1(4) ?
C5 C6 C7 C8 . . . . -0.2(5) ?
C6 C7 C8 C9 . . . . -0.2(4) ?
C5 C4 C9 C8 . . . . -0.7(4) ?
N1 C4 C9 C8 . . . . -178.5(2) ?
C7 C8 C9 C4 . . . . 0.6(4) ?
C1 O3 C10 C11 . . . . 149.2(2) ?
C13 N2 C11 O2 . . . . 178.6(3) ?
C12 N2 C11 O2 . . . . -0.4(4) ?
C13 N2 C11 C10 . . . . -2.9(4) ?
C12 N2 C11 C10 . . . . 178.1(3) ?
O3 C10 C11 O2 . . . . -36.2(4) ?
O3 C10 C11 N2 . . . . 145.2(3) ?
C11 N2 C13 C18 . . . . -109.3(3) ?
C12 N2 C13 C18 . . . . 69.7(3) ?
C11 N2 C13 C14 . . . . 72.3(3) ?
C12 N2 C13 C14 . . . . -108.7(3) ?
C18 C13 C14 C15 . . . . 2.6(4) ?
N2 C13 C14 C15 . . . . -179.0(2) ?
C13 C14 C15 C16 . . . . -1.6(4) ?
C14 C15 C16 C17 . . . . -0.1(5) ?
C15 C16 C17 C18 . . . . 0.6(5) ?
C14 C13 C18 C17 . . . . -2.1(4) ?
N2 C13 C18 C17 . . . . 179.5(2) ?
C16 C17 C18 C13 . . . . 0.4(4) ?

loop_
_cod_related_entry_id
_cod_related_entry_database
_cod_related_entry_code
1 ChemSpider 24742630
